data_7206221
loop_
_publ_author_name
'Pilati, Tullio'
'Cozzi, Franco'

_publ_section_title
;
 Structures of hydro-, chloro-, and bromo-substituted maleimides and
 2,6-diaminopyridines, and of some of their 1&#x2009;:&#x2009;1
 heterodimers
;
_journal_issue 14
_journal_name_full CrystEngComm
_journal_page_first 4549
_journal_paper_doi 10.1039/c1ce05166k
_journal_volume 13
_journal_year 2011
_chemical_formula_moiety 'C5 H5 Br2 N3'
_chemical_formula_sum 'C5 H5 Br2 N3'
_chemical_formula_weight 266.94
_chemical_name_systematic
;
2,3-diamino-3,5-dibromopyridine
;
_space_group_IT_number 60
_symmetry_cell_setting orthorhombic
_symmetry_space_group_name_Hall '-P 2n 2ab'
_symmetry_space_group_name_H-M 'P b c n'
_atom_sites_solution_hydrogens geom
_atom_sites_solution_primary direct
_atom_sites_solution_secondary difmap
_audit_creation_method SHELXL-97
_cell_angle_alpha 90.00
_cell_angle_beta 90.00
_cell_angle_gamma 90.00
_cell_formula_units_Z 4
_cell_length_a 12.267(2)
_cell_length_b 11.930(2)
_cell_length_c 4.9664(10)
_cell_measurement_reflns_used 1295
_cell_measurement_temperature 293(2)
_cell_measurement_theta_max 30.48
_cell_measurement_theta_min 3.32
_cell_volume 726.8(2)
_computing_cell_refinement 'Bruker SAINT'
_computing_data_collection 'Bruker SMART'
_computing_data_reduction 'Bruker SAINT'
_computing_molecular_graphics
;
ORTEP-3 (Farrugia, L.J. (1997) Jour. Appl. Cryst. 30, 565)
Mercury (Macrae, C. F., Edgington, P. R., McCabe, P., Pidcock, E.,
Shields, G. P., Taylor, R., Towler, M. & van de Streek, J. (2006).
J. Appl. Cryst. 39, 453-457
;
_computing_publication_material 'SHELXL-97 (Sheldrick, 1997)'
_computing_structure_refinement 'SHELXL-97 (Sheldrick, G. M. (2008). Acta Cryst. A64, 112-122)'
_computing_structure_solution
;
SIR2002 (Burla, M. C., Camalli, M., Carrozzini, B., Cascarano, G. L.,
Giacovazzo, C., Polidori, G. & Spagna, R. (2003).
J. Appl. Cryst. 36, 1103.)
;
_diffrn_ambient_temperature 293(2)
_diffrn_measured_fraction_theta_full 0.999
_diffrn_measured_fraction_theta_max 0.900
_diffrn_measurement_device_type 'Bruker APEX-II CCD area detector'
_diffrn_measurement_method '\f and \w scans'
_diffrn_radiation_monochromator graphite
_diffrn_radiation_source 'fine-focus sealed tube'
_diffrn_radiation_type MoK\a
_diffrn_radiation_wavelength 0.71073
_diffrn_reflns_av_R_equivalents 0.0331
_diffrn_reflns_av_sigmaI/netI 0.0303
_diffrn_reflns_limit_h_max 17
_diffrn_reflns_limit_h_min -15
_diffrn_reflns_limit_k_max 11
_diffrn_reflns_limit_k_min -18
_diffrn_reflns_limit_l_max 7
_diffrn_reflns_limit_l_min -7
_diffrn_reflns_number 4644
_diffrn_reflns_theta_full 30.00
_diffrn_reflns_theta_max 32.90
_diffrn_reflns_theta_min 2.38
_diffrn_standards_decay_% 0.00
_exptl_absorpt_coefficient_mu 11.073
_exptl_absorpt_correction_T_max 0.2407
_exptl_absorpt_correction_T_min 0.1234
_exptl_absorpt_correction_type multi-scan
_exptl_absorpt_process_details 'Bruker (2001). SADABS. Bruker AXS Inc., Madison, Wisconsin, USA.'
_exptl_crystal_colour colourless
_exptl_crystal_density_diffrn 2.440
_exptl_crystal_density_method 'not measured'
_exptl_crystal_description table
_exptl_crystal_F_000 504
_exptl_crystal_size_max 0.25
_exptl_crystal_size_mid 0.18
_exptl_crystal_size_min 0.05
_refine_diff_density_max 0.370
_refine_diff_density_min -0.367
_refine_diff_density_rms 0.081
_refine_ls_extinction_method none
_refine_ls_goodness_of_fit_ref 1.027
_refine_ls_hydrogen_treatment refall
_refine_ls_matrix_type full
_refine_ls_number_parameters 56
_refine_ls_number_reflns 1227
_refine_ls_number_restraints 21
_refine_ls_restrained_S_all 1.020
_refine_ls_R_factor_all 0.0341
_refine_ls_R_factor_gt 0.0228
_refine_ls_shift/su_max 0.001
_refine_ls_shift/su_mean 0.000
_refine_ls_structure_factor_coef Fsqd
_refine_ls_weighting_details 'w=1/[\s^2^(Fo^2^)+(0.0185P)^2^+0.3190P] where P=(Fo^2^+2Fc^2^)/3'
_refine_ls_weighting_scheme calc
_refine_ls_wR_factor_gt 0.0506
_refine_ls_wR_factor_ref 0.0544
_reflns_number_gt 982
_reflns_number_total 1227
_reflns_threshold_expression I>2\s(I)
_cod_data_source_file c1ce05166k.txt
_cod_data_source_block cz20
_cod_database_code 7206221

loop_
_symmetry_equiv_pos_as_xyz
'x, y, z'
'-x+1/2, -y+1/2, z+1/2'
'x+1/2, -y+1/2, -z'
'-x, y, -z+1/2'
'-x, -y, -z'
'x-1/2, y-1/2, -z-1/2'
'-x-1/2, y-1/2, z'
'x, -y, z-1/2'

loop_
_atom_site_label
_atom_site_type_symbol
_atom_site_fract_x
_atom_site_fract_y
_atom_site_fract_z
_atom_site_U_iso_or_equiv
_atom_site_adp_type
_atom_site_occupancy
_atom_site_symmetry_multiplicity
_atom_site_calc_flag
_atom_site_refinement_flags
_atom_site_disorder_assembly
_atom_site_disorder_group
Br1 Br 0.667267(18) 0.135788(19) 0.35451(4) 0.03623(8) Uani 1 1 d . . .
N1 N 0.5000 0.38588(18) 0.7500 0.0264(4) Uani 1 2 d S . .
C1 C 0.56591(15) 0.32931(16) 0.5815(3) 0.0249(4) Uani 1 1 d . . .
C2 C 0.56966(15) 0.21292(15) 0.5844(3) 0.0255(4) Uani 1 1 d . . .
C3 C 0.5000 0.1543(2) 0.7500 0.0282(5) Uani 1 2 d SU . .
H3 H 0.5000 0.078(3) 0.7500 0.034 Uiso 1 2 d SU . .
N2 N 0.62965(16) 0.39402(16) 0.4184(4) 0.0342(4) Uani 1 1 d DU . .
H2A H 0.6042(19) 0.4583(12) 0.385(4) 0.037(5) Uiso 1 1 d DU . .
H2B H 0.6651(19) 0.357(2) 0.303(5) 0.045(6) Uiso 1 1 d DU . .

loop_
_atom_site_aniso_label
_atom_site_aniso_U_11
_atom_site_aniso_U_22
_atom_site_aniso_U_33
_atom_site_aniso_U_23
_atom_site_aniso_U_13
_atom_site_aniso_U_12
Br1 0.03521(14) 0.03508(13) 0.03839(12) -0.00626(8) 0.00418(8) 0.00827(8)
N1 0.0296(11) 0.0213(10) 0.0284(9) 0.000 0.0021(9) 0.000
C1 0.0242(9) 0.0258(8) 0.0248(7) 0.0016(7) -0.0012(6) 0.0003(7)
C2 0.0258(9) 0.0234(9) 0.0273(7) -0.0018(7) -0.0006(6) 0.0034(7)
C3 0.0313(14) 0.0209(12) 0.0324(12) 0.000 -0.0034(11) 0.000
N2 0.0367(9) 0.0283(8) 0.0376(8) 0.0061(7) 0.0094(7) 0.0024(8)

loop_
_atom_type_symbol
_atom_type_description
_atom_type_scat_dispersion_real
_atom_type_scat_dispersion_imag
_atom_type_scat_source
C C 0.0033 0.0016 'International Tables Vol C Tables 4.2.6.8 and 6.1.1.4'
H H 0.0000 0.0000 'International Tables Vol C Tables 4.2.6.8 and 6.1.1.4'
N N 0.0061 0.0033 'International Tables Vol C Tables 4.2.6.8 and 6.1.1.4'
Br Br -0.2901 2.4595 'International Tables Vol C Tables 4.2.6.8 and 6.1.1.4'

loop_
_geom_angle_atom_site_label_1
_geom_angle_atom_site_label_2
_geom_angle_atom_site_label_3
_geom_angle
_geom_angle_site_symmetry_1
_geom_angle_site_symmetry_3
_geom_angle_publ_flag
C1 N1 C1 119.8(2) . 4_656 ?
N1 C1 N2 115.45(18) . . ?
N1 C1 C2 120.98(17) . . ?
N2 C1 C2 123.53(18) . . ?
C3 C2 C1 119.56(17) . . ?
C3 C2 Br1 120.39(15) . . ?
C1 C2 Br1 120.03(14) . . ?
C2 C3 C2 118.9(2) 4_656 . ?
C2 C3 H3 120.53(12) 4_656 . ?
C2 C3 H3 120.53(12) . . ?
C1 N2 H2A 114.7(17) . . ?
C1 N2 H2B 114(2) . . ?
H2A N2 H2B 122(3) . . ?

loop_
_geom_bond_atom_site_label_1
_geom_bond_atom_site_label_2
_geom_bond_distance
_geom_bond_site_symmetry_2
_geom_bond_publ_flag
Br1 C2 1.8931(18) . ?
N1 C1 1.345(2) . ?
N1 C1 1.345(2) 4_656 ?
C1 N2 1.365(3) . ?
C1 C2 1.389(3) . ?
C2 C3 1.377(2) . ?
C3 C2 1.377(2) 4_656 ?
C3 H3 0.91(3) . ?
N2 H2A 0.844(10) . ?
N2 H2B 0.842(10) . ?

loop_
_geom_torsion_atom_site_label_1
_geom_torsion_atom_site_label_2
_geom_torsion_atom_site_label_3
_geom_torsion_atom_site_label_4
_geom_torsion
_geom_torsion_site_symmetry_1
_geom_torsion_site_symmetry_2
_geom_torsion_site_symmetry_3
_geom_torsion_site_symmetry_4
_geom_torsion_publ_flag
C1 N1 C1 N2 179.98(19) 4_656 . . . ?
C1 N1 C1 C2 -2.07(12) 4_656 . . . ?
N1 C1 C2 C3 4.1(2) . . . . ?
N2 C1 C2 C3 -178.09(16) . . . . ?
N1 C1 C2 Br1 -177.58(10) . . . . ?
N2 C1 C2 Br1 0.2(3) . . . . ?
C1 C2 C3 C2 -2.00(12) . . . 4_656 ?
Br1 C2 C3 C2 179.72(15) . . . 4_656 ?
